data_2020524
loop_
_publ_author_name
'Ryan, R. R.'
'Mastin, S. H.'
'Reisfeld, M. J.'

_publ_section_title
;
 The crystal structure of K2VO2F3, a nonlinear dioxovanadium(V) group
;
_journal_issue 6
_journal_name_full 'Acta Crystallographica Section B Structural Crystallography and Crystal Chemistry'
_journal_page_first 1270
_journal_page_last 1274
_journal_paper_doi 10.1107/s0567740871003844
_journal_volume 27
_journal_year 1971
_chemical_formula_sum 'F3 K2 O2 V'
_space_group_IT_number 62
_space_group_name_Hall '-P 2ac 2n'
_space_group_name_H-M_alt 'P n m a'
_symmetry_space_group_name_Hall '-P 2ac 2n'
_symmetry_space_group_name_H-M 'P n m a'
_cell_angle_alpha 90
_cell_angle_beta 90
_cell_angle_gamma 90
_cell_formula_units_Z 4
_cell_length_a 7.379(4)
_cell_length_b 5.640(2)
_cell_length_c 11.413(7)
_cell_measurement_radiation 'Mo K\a~1~'
_cell_measurement_reflns_used 12
_cell_volume 475.0(4)
_diffrn_radiation_type 'Mo K\a'
_refine_ls_matrix_type full
_refine_ls_number_reflns 668
_refine_ls_R_factor_all 0.0258
_refine_ls_shift/su_max 0.001
_refine_ls_wR_factor_all 0.0198
_reflns_threshold_expression I>2.5u(I)
_cod_data_source_file Ryan1971.cif
_cod_data_source_block Ryan1971
_cod_database_code 2020524

loop_
_space_group_symop_operation_xyz
x,y,z
-x+1/2,-y,z+1/2
x+1/2,-y+1/2,-z+1/2
-x,y+1/2,-z
-x,-y,-z
x-1/2,y,-z-1/2
-x-1/2,y-1/2,z-1/2
x,-y-1/2,z

loop_
_atom_site_label
_atom_site_adp_type
_atom_site_fract_x
_atom_site_fract_y
_atom_site_fract_z
K(1) Bani 0.1908(2) 0.25 0.40712(9)
K(2) Bani 0.4775(1) 0.25 0.71706(9)
V Bani 0.1995(1) 0.25 0.6940(7)
O Bani 0.3222(3) 0.0233(4) 0.1106(2)
F(1) Bani 0 0 0
F(2) Bani 0.0371(4) 0.25 0.1943(2)
F(3) Bani 0.2726(4) 0.25 0.9085(2)

loop_
_atom_site_aniso_label
_atom_site_aniso_B_11
_atom_site_aniso_B_12
_atom_site_aniso_B_13
_atom_site_aniso_B_22
_atom_site_aniso_B_23
_atom_site_aniso_B_33
K(1) 0.0092(2) 0.0110(4) 0.00285(9) 0 -0.0021(3) 0
K(2) 0.0071(2) 0.0124(4) 0.00261(8) 0 0.0019(2) 0
V 0.0051(2) 0.0090(3) 0.00154(6) 0 -0.0009(2) 0
O 0.0074(6) 0.0098(8) 0.0030(2) 0.0037(12) -0.0028(5) 0.0001(6)
F(1) 0.0066(6) 0.0139(10) 0.0028(2) -0.0032(13) -0.0007(6) -0.0008(8)
F(2) 0.0096(7) 0.0150(11) 0.0020(2) 0 0.0020(6) 0
F(3) 0.0069(6) 0.0147(10) 0.0016(2) 0 0.0019(6) 0
